data_7043621
loop_
_publ_author_name
'Yadav, Pinky'
'Muniappan, Sankar'
'Ke, Xiangyi'
'Cong, Lei'
'Kadish, Karl M.'

_publ_section_title
;
 Highly Reducible \p-Extended Copper Corroles
;
_journal_name_full 'Dalton Trans.'
_journal_paper_doi 10.1039/C7DT01814B
_journal_year 2017
_chemical_formula_moiety 'C53 H31 Cu N4'
_chemical_formula_sum 'C53 H31 Cu N4'
_chemical_formula_weight 787.36
_chemical_name_common '3,17-diphenylethynyl-5,10,15-tripenylcorrolatocopper(II) cation radical '
_chemical_name_systematic '3,17-diphenylethynyl-5,10,15-tripenylcorrolatocopper(II) cation radical '
_space_group_crystal_system triclinic
_space_group_IT_number 2
_space_group_name_Hall '-P 1'
_space_group_name_H-M_alt 'P -1'
_symmetry_space_group_name_Hall '-P 1'
_symmetry_space_group_name_H-M 'P -1'
_atom_sites_solution_hydrogens geom
_audit_block_doi 10.5517/ccdc.csd.cc1nf5qz
_audit_creation_method SHELXL-2014/7
_audit_update_record
;
2017-07-11 deposited with the CCDC.
2017-07-13 downloaded from the CCDC.
;
_cell_angle_alpha 117.549(3)
_cell_angle_beta 109.011(3)
_cell_angle_gamma 97.510(3)
_cell_formula_units_Z 4
_cell_length_a 16.7756(6)
_cell_length_b 17.1514(5)
_cell_length_c 18.3118(6)
_cell_measurement_reflns_used 17083
_cell_measurement_temperature 150(2)
_cell_measurement_theta_max 31.5800
_cell_measurement_theta_min 3.6240
_cell_volume 4160.4(3)
_computing_cell_refinement 'CrysAlis RED, Oxford Diffraction Ltd.,'
_computing_data_collection 'CrysAlis CCD, Oxford Diffraction Ltd.,'
_computing_data_reduction 'CrysAlis RED, Oxford Diffraction Ltd.,'
_computing_molecular_graphics Ortep3
_computing_publication_material Shelx97
_computing_structure_refinement 'SHELXL-2014/7 (Sheldrick, 2014)'
_computing_structure_solution 'SHELXS-97 (Sheldrick, 1997)'
_diffrn_ambient_temperature 150(2)
_diffrn_detector_area_resol_mean 15.9948
_diffrn_measured_fraction_theta_full 0.989
_diffrn_measured_fraction_theta_max 0.861
_diffrn_measurement_device_type 'OXFORD DIFFRACTION SUPER NOVA'
_diffrn_measurement_method \w/q-scan
_diffrn_radiation_monochromator graphite
_diffrn_radiation_source 'Micro-Focus (Mo) X-ray Source'
_diffrn_radiation_type MoK\a
_diffrn_radiation_wavelength 0.71073
_diffrn_reflns_av_R_equivalents 0.0716
_diffrn_reflns_av_unetI/netI 0.1240
_diffrn_reflns_Laue_measured_fraction_full 0.989
_diffrn_reflns_Laue_measured_fraction_max 0.861
_diffrn_reflns_limit_h_max 24
_diffrn_reflns_limit_h_min -24
_diffrn_reflns_limit_k_max 25
_diffrn_reflns_limit_k_min -18
_diffrn_reflns_limit_l_max 26
_diffrn_reflns_limit_l_min -27
_diffrn_reflns_number 54681
_diffrn_reflns_point_group_measured_fraction_full 0.989
_diffrn_reflns_point_group_measured_fraction_max 0.861
_diffrn_reflns_theta_full 25.242
_diffrn_reflns_theta_max 32.853
_diffrn_reflns_theta_min 2.906
_exptl_absorpt_coefficient_mu 0.566
_exptl_absorpt_correction_T_max 1.00000
_exptl_absorpt_correction_T_min 0.81458
_exptl_absorpt_correction_type multi-scan
_exptl_absorpt_process_details
;
CrysAlisPro, Agilent Technologies,
Version 1.171.37.33 (release 27-03-2014 CrysAlis171 .NET)
(compiled Mar 27 2014,17:12:48)
Empirical absorption correction using spherical harmonics,
 implemented in SCALE3 ABSPACK scaling algorithm.
;
_exptl_crystal_colour 'DARK RED'
_exptl_crystal_density_diffrn 1.257
_exptl_crystal_density_method 'not measured'
_exptl_crystal_description BLOCK
_exptl_crystal_F_000 1624
_exptl_crystal_recrystallization_method 'Re-crystallisation from solvent: Chloroform and Methanol'
_exptl_crystal_size_max 0.230
_exptl_crystal_size_mid 0.180
_exptl_crystal_size_min 0.140
_platon_squeeze_details
;
;
_refine_diff_density_max 1.794
_refine_diff_density_min -1.538
_refine_diff_density_rms 0.197
_refine_ls_extinction_coef 0.0052(8)
_refine_ls_extinction_expression Fc^*^=kFc[1+0.001xFc^2^\l^3^/sin(2\q)]^-1/4^
_refine_ls_extinction_method 'SHELXL-2014/7 (Sheldrick 2014'
_refine_ls_goodness_of_fit_ref 0.986
_refine_ls_hydrogen_treatment constr
_refine_ls_matrix_type full
_refine_ls_number_parameters 1046
_refine_ls_number_reflns 26671
_refine_ls_number_restraints 0
_refine_ls_restrained_S_all 0.986
_refine_ls_R_factor_all 0.1118
_refine_ls_R_factor_gt 0.0770
_refine_ls_shift/su_max 0.001
_refine_ls_shift/su_mean 0.000
_refine_ls_structure_factor_coef Fsqd
_refine_ls_weighting_details 'w=1/[\s^2^(Fo^2^)+(0.1407P)^2^] where P=(Fo^2^+2Fc^2^)/3'
_refine_ls_weighting_scheme calc
_refine_ls_wR_factor_gt 0.2206
_refine_ls_wR_factor_ref 0.2607
_reflns_Friedel_coverage 0.000
_reflns_number_gt 15766
_reflns_number_total 26671
_reflns_threshold_expression 'I > 2\s(I)'
_cod_data_source_file c7dt01814b2.cif
_cod_data_source_block shelx
_cod_original_cell_volume 4160.3(3)
_cod_database_code 7043621
_shelx_shelxl_version_number 2014/7
_shelx_space_group_comment
;
The symmetry employed for this shelxl refinement is uniquely defined
by the following loop, which should always be used as a source of
symmetry information in preference to the above space-group names.
They are only intended as comments.
;
_shelx_estimated_absorpt_t_min 0.881
_shelx_estimated_absorpt_t_max 0.925

loop_
_space_group_symop_operation_xyz
'x, y, z'
'-x, -y, -z'

loop_
_atom_site_label
_atom_site_type_symbol
_atom_site_fract_x
_atom_site_fract_y
_atom_site_fract_z
_atom_site_U_iso_or_equiv
_atom_site_adp_type
_atom_site_occupancy
_atom_site_site_symmetry_order
_atom_site_calc_flag
_atom_site_refinement_flags_posn
_atom_site_refinement_flags_adp
Cu1 Cu 0.54616(2) 0.14698(2) 0.52104(2) 0.02104(10) Uani 1 1 d . .
Cu2 Cu 0.54476(2) 0.38876(2) 0.51102(2) 0.01994(10) Uani 1 1 d . .
N1 N 0.63038(18) 0.10452(18) 0.47719(18) 0.0237(5) Uani 1 1 d . .
N2 N 0.64772(18) 0.25650(18) 0.61090(18) 0.0237(5) Uani 1 1 d . .
N3 N 0.47858(17) 0.19309(18) 0.58681(17) 0.0220(5) Uani 1 1 d . .
N4 N 0.45044(16) 0.04165(17) 0.41475(17) 0.0202(5) Uani 1 1 d . .
N5 N 0.66534(17) 0.41965(18) 0.53048(18) 0.0219(5) Uani 1 1 d . .
N6 N 0.53514(18) 0.27203(17) 0.41438(18) 0.0222(5) Uani 1 1 d . .
N7 N 0.41903(18) 0.35101(17) 0.46726(17) 0.0218(5) Uani 1 1 d . .
N8 N 0.57409(17) 0.50052(17) 0.62492(17) 0.0197(5) Uani 1 1 d . .
C1 C 0.7124(2) 0.1697(2) 0.5224(2) 0.0258(6) Uani 1 1 d . .
C2 C 0.7600(2) 0.1434(2) 0.4689(2) 0.0256(6) Uani 1 1 d . .
H2 H 0.8203 0.1749 0.4865 0.031 Uiso 1 1 calc R U
C3 C 0.7007(2) 0.0614(2) 0.3843(2) 0.0243(6) Uani 1 1 d . .
C4 C 0.6171(2) 0.0371(2) 0.3904(2) 0.0217(5) Uani 1 1 d . .
C5 C 0.5352(2) -0.0353(2) 0.3287(2) 0.0233(6) Uani 1 1 d . .
C6 C 0.4599(2) -0.0352(2) 0.3481(2) 0.0219(6) Uani 1 1 d . .
C7 C 0.3795(2) -0.1140(2) 0.3009(2) 0.0251(6) Uani 1 1 d . .
H7 H 0.3679 -0.1752 0.2523 0.030 Uiso 1 1 calc R U
C8 C 0.3234(2) -0.0847(2) 0.3386(2) 0.0251(6) Uani 1 1 d . .
H8 H 0.2655 -0.1217 0.3214 0.030 Uiso 1 1 calc R U
C9 C 0.3677(2) 0.0126(2) 0.4092(2) 0.0223(6) Uani 1 1 d . .
C10 C 0.3329(2) 0.0709(2) 0.4657(2) 0.0234(6) Uani 1 1 d . .
C11 C 0.3854(2) 0.1596(2) 0.5463(2) 0.0224(6) Uani 1 1 d . .
C12 C 0.3544(2) 0.2288(2) 0.6002(2) 0.0246(6) Uani 1 1 d . .
H12 H 0.2939 0.2239 0.5883 0.030 Uiso 1 1 calc R U
C13 C 0.4287(2) 0.3031(2) 0.6719(2) 0.0258(6) Uani 1 1 d . .
H13 H 0.4290 0.3592 0.7193 0.031 Uiso 1 1 calc R U
C14 C 0.5062(2) 0.2815(2) 0.6630(2) 0.0213(5) Uani 1 1 d . .
C15 C 0.59692(19) 0.3445(2) 0.72292(19) 0.0194(5) Uani 1 1 d . .
C16 C 0.6653(2) 0.3299(2) 0.6973(2) 0.0221(6) Uani 1 1 d . .
C17 C 0.7620(2) 0.3752(2) 0.7471(2) 0.0254(6) Uani 1 1 d . .
C18 C 0.7978(2) 0.3236(2) 0.6895(2) 0.0252(6) Uani 1 1 d . .
H18 H 0.8595 0.3354 0.7032 0.030 Uiso 1 1 calc R U
C19 C 0.7249(2) 0.2502(2) 0.6068(2) 0.0244(6) Uani 1 1 d . .
C20 C 0.7187(2) 0.0184(2) 0.3067(2) 0.0266(6) Uani 1 1 d . .
C21 C 0.7370(3) -0.0123(2) 0.2427(2) 0.0297(7) Uani 1 1 d . .
C22 C 0.7543(2) -0.0510(2) 0.1643(2) 0.0301(7) Uani 1 1 d . .
C23 C 0.8421(3) -0.0324(3) 0.1738(3) 0.0428(9) Uani 1 1 d . .
H23 H 0.8907 0.0064 0.2332 0.051 Uiso 1 1 calc R U
C24 C 0.8589(3) -0.0705(4) 0.0964(3) 0.0482(10) Uani 1 1 d . .
H24 H 0.9186 -0.0565 0.1033 0.058 Uiso 1 1 calc R U
C25 C 0.7888(4) -0.1281(3) 0.0105(3) 0.0481(11) Uani 1 1 d . .
H25 H 0.8005 -0.1551 -0.0417 0.058 Uiso 1 1 calc R U
C26 C 0.6988(3) -0.1478(3) -0.0012(3) 0.0424(9) Uani 1 1 d . .
H26 H 0.6503 -0.1865 -0.0607 0.051 Uiso 1 1 calc R U
C27 C 0.6835(3) -0.1092(2) 0.0765(3) 0.0351(8) Uani 1 1 d . .
H27 H 0.6238 -0.1226 0.0696 0.042 Uiso 1 1 calc R U
C28 C 0.5254(2) -0.1148(2) 0.2408(2) 0.0233(6) Uani 1 1 d . .
C29 C 0.5851(2) -0.1643(2) 0.2406(2) 0.0257(6) Uani 1 1 d . .
H29 H 0.6316 -0.1480 0.2969 0.031 Uiso 1 1 calc R U
C30 C 0.5767(2) -0.2380(2) 0.1578(2) 0.0291(7) Uani 1 1 d . .
H30 H 0.6170 -0.2720 0.1581 0.035 Uiso 1 1 calc R U
C31 C 0.5099(2) -0.2614(2) 0.0752(2) 0.0284(7) Uani 1 1 d . .
H31 H 0.5050 -0.3107 0.0190 0.034 Uiso 1 1 calc R U
C32 C 0.4506(2) -0.2129(2) 0.0747(2) 0.0271(6) Uani 1 1 d . .
H32 H 0.4046 -0.2293 0.0181 0.033 Uiso 1 1 calc R U
C33 C 0.4575(2) -0.1399(2) 0.1571(2) 0.0251(6) Uani 1 1 d . .
H33 H 0.4159 -0.1072 0.1561 0.030 Uiso 1 1 calc R U
C34 C 0.2340(2) 0.0413(2) 0.4372(2) 0.0218(5) Uani 1 1 d . .
C35 C 0.1753(2) 0.0194(2) 0.3503(2) 0.0236(6) Uani 1 1 d . .
H35 H 0.1977 0.0198 0.3091 0.028 Uiso 1 1 calc R U
C36 C 0.0835(2) -0.0030(2) 0.3253(2) 0.0306(7) Uani 1 1 d . .
H36 H 0.0438 -0.0158 0.2674 0.037 Uiso 1 1 calc R U
C37 C 0.0498(2) -0.0068(3) 0.3829(3) 0.0324(7) Uani 1 1 d . .
H37 H -0.0129 -0.0230 0.3645 0.039 Uiso 1 1 calc R U
C38 C 0.1077(2) 0.0133(3) 0.4686(3) 0.0326(7) Uani 1 1 d . .
H38 H 0.0847 0.0109 0.5088 0.039 Uiso 1 1 calc R U
C39 C 0.2001(2) 0.0370(2) 0.4950(2) 0.0297(7) Uani 1 1 d . .
H39 H 0.2396 0.0503 0.5532 0.036 Uiso 1 1 calc R U
C40 C 0.6124(2) 0.4247(2) 0.8118(2) 0.0229(6) Uani 1 1 d . .
C41 C 0.5948(3) 0.4105(3) 0.8755(2) 0.0337(7) Uani 1 1 d . .
H41 H 0.5734 0.3487 0.8613 0.040 Uiso 1 1 calc R U
C42 C 0.6084(3) 0.4855(3) 0.9588(3) 0.0396(9) Uani 1 1 d . .
H42 H 0.5969 0.4751 1.0016 0.047 Uiso 1 1 calc R U
C43 C 0.6389(3) 0.5763(3) 0.9801(3) 0.0392(8) Uani 1 1 d . .
H43 H 0.6480 0.6278 1.0372 0.047 Uiso 1 1 calc R U
C44 C 0.6559(3) 0.5911(2) 0.9179(3) 0.0360(8) Uani 1 1 d . .
H44 H 0.6757 0.6531 0.9322 0.043 Uiso 1 1 calc R U
C45 C 0.6445(2) 0.5163(2) 0.8338(2) 0.0279(6) Uani 1 1 d . .
H45 H 0.6583 0.5274 0.7924 0.033 Uiso 1 1 calc R U
C46 C 0.8141(2) 0.4544(2) 0.8370(2) 0.0269(6) Uani 1 1 d . .
C47 C 0.8665(2) 0.5223(2) 0.9114(2) 0.0294(7) Uani 1 1 d . .
C48 C 0.9288(2) 0.6030(2) 0.9979(2) 0.0254(6) Uani 1 1 d . .
C49 C 0.9006(3) 0.6679(3) 1.0562(3) 0.0352(8) Uani 1 1 d . .
H49 H 0.8385 0.6579 1.0385 0.042 Uiso 1 1 calc R U
C50 C 0.9622(3) 0.7461(3) 1.1388(3) 0.0430(9) Uani 1 1 d . .
H50 H 0.9425 0.7897 1.1778 0.052 Uiso 1 1 calc R U
C51 C 1.0541(3) 0.7613(3) 1.1653(3) 0.0460(10) Uani 1 1 d . .
H51 H 1.0965 0.8157 1.2220 0.055 Uiso 1 1 calc R U
C52 C 1.0831(3) 0.6979(3) 1.1098(3) 0.0402(9) Uani 1 1 d . .
H52 H 1.1453 0.7076 1.1284 0.048 Uiso 1 1 calc R U
C53 C 1.0207(2) 0.6193(2) 1.0261(2) 0.0306(7) Uani 1 1 d . .
H53 H 1.0408 0.5760 0.9874 0.037 Uiso 1 1 calc R U
C54 C 0.6115(2) 0.2691(2) 0.4029(2) 0.0225(6) Uani 1 1 d . .
C55 C 0.5909(2) 0.1931(2) 0.3152(2) 0.0258(6) Uani 1 1 d . .
H55 H 0.6320 0.1733 0.2913 0.031 Uiso 1 1 calc R U
C56 C 0.4965(2) 0.1522(2) 0.2700(2) 0.0239(6) Uani 1 1 d . .
C57 C 0.46262(19) 0.2030(2) 0.3345(2) 0.0206(5) Uani 1 1 d . .
C58 C 0.3759(2) 0.1944(2) 0.3265(2) 0.0209(5) Uani 1 1 d . .
C59 C 0.3595(2) 0.2634(2) 0.3974(2) 0.0217(5) Uani 1 1 d . .
C60 C 0.2776(2) 0.2504(2) 0.4083(2) 0.0234(6) Uani 1 1 d . .
H60 H 0.2250 0.1968 0.3683 0.028 Uiso 1 1 calc R U
C61 C 0.2900(2) 0.3285(2) 0.4857(2) 0.0225(6) Uani 1 1 d . .
H61 H 0.2481 0.3393 0.5107 0.027 Uiso 1 1 calc R U
C62 C 0.3781(2) 0.3922(2) 0.5237(2) 0.0217(5) Uani 1 1 d . .
C63 C 0.4198(2) 0.4811(2) 0.6074(2) 0.0212(5) Uani 1 1 d . .
C64 C 0.5113(2) 0.5348(2) 0.6495(2) 0.0212(5) Uani 1 1 d . .
C65 C 0.5533(2) 0.6306(2) 0.7210(2) 0.0251(6) Uani 1 1 d . .
H65 H 0.5251 0.6708 0.7508 0.030 Uiso 1 1 calc R U
C66 C 0.6410(2) 0.6546(2) 0.7390(2) 0.0226(6) Uani 1 1 d . .
H66 H 0.6851 0.7145 0.7837 0.027 Uiso 1 1 calc R U
C67 C 0.65508(19) 0.5730(2) 0.6783(2) 0.0207(5) Uani 1 1 d . .
C68 C 0.7374(2) 0.5661(2) 0.6761(2) 0.0228(6) Uani 1 1 d . .
C69 C 0.7419(2) 0.4879(2) 0.6069(2) 0.0223(6) Uani 1 1 d . .
C70 C 0.8174(2) 0.4576(2) 0.5997(2) 0.0254(6) Uani 1 1 d . .
C71 C 0.7826(2) 0.3696(2) 0.5182(2) 0.0244(6) Uani 1 1 d . .
H71 H 0.8157 0.3323 0.4942 0.029 Uiso 1 1 calc R U
C72 C 0.6886(2) 0.3471(2) 0.4786(2) 0.0234(6) Uani 1 1 d . .
C73 C 0.4480(2) 0.0804(2) 0.1759(2) 0.0260(6) Uani 1 1 d . .
C74 C 0.4090(2) 0.0199(2) 0.0949(2) 0.0271(6) Uani 1 1 d . .
C75 C 0.3609(2) -0.0539(2) 0.0008(2) 0.0259(6) Uani 1 1 d . .
C76 C 0.4068(3) -0.1037(2) -0.0459(2) 0.0348(8) Uani 1 1 d . .
H76 H 0.4697 -0.0878 -0.0151 0.042 Uiso 1 1 calc R U
C77 C 0.3594(3) -0.1765(3) -0.1377(3) 0.0405(9) Uani 1 1 d . .
H77 H 0.3904 -0.2104 -0.1689 0.049 Uiso 1 1 calc R U
C78 C 0.2685(3) -0.2000(3) -0.1836(3) 0.0407(9) Uani 1 1 d . .
H78 H 0.2371 -0.2496 -0.2462 0.049 Uiso 1 1 calc R U
C79 C 0.2221(3) -0.1506(3) -0.1381(3) 0.0374(8) Uani 1 1 d . .
H79 H 0.1593 -0.1662 -0.1701 0.045 Uiso 1 1 calc R U
C80 C 0.2680(3) -0.0781(2) -0.0456(2) 0.0318(7) Uani 1 1 d . .
H80 H 0.2363 -0.0456 -0.0144 0.038 Uiso 1 1 calc R U
C81 C 0.29806(19) 0.1100(2) 0.2485(2) 0.0202(5) Uani 1 1 d . .
C82 C 0.3068(2) 0.0216(2) 0.2231(2) 0.0224(6) Uani 1 1 d . .
H82 H 0.3628 0.0175 0.2529 0.027 Uiso 1 1 calc R U
C83 C 0.2347(2) -0.0596(2) 0.1551(2) 0.0273(6) Uani 1 1 d . .
H83 H 0.2417 -0.1187 0.1386 0.033 Uiso 1 1 calc R U
C84 C 0.1513(2) -0.0546(2) 0.1106(2) 0.0298(7) Uani 1 1 d . .
H84 H 0.1012 -0.1100 0.0656 0.036 Uiso 1 1 calc R U
C85 C 0.1432(2) 0.0321(2) 0.1335(2) 0.0296(7) Uani 1 1 d . .
H85 H 0.0879 0.0361 0.1020 0.036 Uiso 1 1 calc R U
C86 C 0.2158(2) 0.1141(2) 0.2024(2) 0.0251(6) Uani 1 1 d . .
H86 H 0.2090 0.1731 0.2178 0.030 Uiso 1 1 calc R U
C87 C 0.3654(2) 0.5161(2) 0.6560(2) 0.0254(6) Uani 1 1 d . .
C88 C 0.2819(2) 0.5220(2) 0.6120(2) 0.0275(6) Uani 1 1 d . .
H88 H 0.2608 0.5053 0.5502 0.033 Uiso 1 1 calc R U
C89 C 0.2303(3) 0.5522(2) 0.6590(3) 0.0348(8) Uani 1 1 d . .
H89 H 0.1748 0.5570 0.6292 0.042 Uiso 1 1 calc R U
C90 C 0.2593(3) 0.5752(3) 0.7491(3) 0.0391(9) Uani 1 1 d . .
H90 H 0.2227 0.5933 0.7799 0.047 Uiso 1 1 calc R U
C91 C 0.3429(3) 0.5715(2) 0.7944(3) 0.0345(8) Uani 1 1 d . .
H91 H 0.3638 0.5885 0.8563 0.041 Uiso 1 1 calc R U
C92 C 0.3952(2) 0.5427(2) 0.7478(2) 0.0289(7) Uani 1 1 d . .
H92 H 0.4520 0.5410 0.7789 0.035 Uiso 1 1 calc R U
C93 C 0.8204(2) 0.6476(2) 0.7461(2) 0.0234(6) Uani 1 1 d . .
C94 C 0.8717(2) 0.6893(2) 0.7192(2) 0.0247(6) Uani 1 1 d . .
H94 H 0.8536 0.6637 0.6556 0.030 Uiso 1 1 calc R U
C95 C 0.9485(2) 0.7674(2) 0.7824(2) 0.0272(6) Uani 1 1 d . .
H95 H 0.9818 0.7954 0.7624 0.033 Uiso 1 1 calc R U
C96 C 0.9758(2) 0.8036(2) 0.8754(2) 0.0310(7) Uani 1 1 d . .
H96 H 1.0274 0.8577 0.9192 0.037 Uiso 1 1 calc R U
C97 C 0.9283(2) 0.7616(2) 0.9051(2) 0.0303(7) Uani 1 1 d . .
H97 H 0.9494 0.7847 0.9686 0.036 Uiso 1 1 calc R U
C98 C 0.8496(2) 0.6852(2) 0.8410(2) 0.0253(6) Uani 1 1 d . .
H98 H 0.8155 0.6584 0.8613 0.030 Uiso 1 1 calc R U
C99 C 0.9062(2) 0.4966(2) 0.6706(2) 0.0274(6) Uani 1 1 d . .
C100 C 0.9784(2) 0.5239(2) 0.7339(2) 0.0281(6) Uani 1 1 d . .
C101 C 1.0620(2) 0.5579(2) 0.8117(2) 0.0274(6) Uani 1 1 d . .
C102 C 1.1115(2) 0.6543(2) 0.8673(3) 0.0309(7) Uani 1 1 d . .
H102 H 1.0904 0.6964 0.8527 0.037 Uiso 1 1 calc R U
C103 C 1.1923(2) 0.6868(3) 0.9443(2) 0.0328(7) Uani 1 1 d . .
H103 H 1.2272 0.7512 0.9809 0.039 Uiso 1 1 calc R U
C104 C 1.2214(3) 0.6272(3) 0.9672(3) 0.0389(8) Uani 1 1 d . .
H104 H 1.2755 0.6507 1.0205 0.047 Uiso 1 1 calc R U
C105 C 1.1725(3) 0.5317(3) 0.9132(3) 0.0389(8) Uani 1 1 d . .
H105 H 1.1932 0.4906 0.9297 0.047 Uiso 1 1 calc R U
C106 C 1.0929(3) 0.4972(3) 0.8346(3) 0.0360(8) Uani 1 1 d . .
H106 H 1.0599 0.4322 0.7968 0.043 Uiso 1 1 calc R U

loop_
_atom_site_aniso_label
_atom_site_aniso_U_11
_atom_site_aniso_U_22
_atom_site_aniso_U_33
_atom_site_aniso_U_23
_atom_site_aniso_U_13
_atom_site_aniso_U_12
Cu1 0.02062(19) 0.01884(18) 0.01532(18) 0.00579(14) 0.00538(14) 0.00296(13)
Cu2 0.01837(18) 0.01825(18) 0.01438(18) 0.00499(14) 0.00477(14) 0.00242(13)
N1 0.0246(13) 0.0217(12) 0.0162(12) 0.0054(10) 0.0081(10) 0.0049(10)
N2 0.0231(12) 0.0200(11) 0.0206(12) 0.0074(10) 0.0078(10) 0.0046(9)
N3 0.0215(12) 0.0208(11) 0.0152(11) 0.0068(9) 0.0050(9) 0.0025(9)
N4 0.0168(11) 0.0223(11) 0.0210(12) 0.0107(10) 0.0091(9) 0.0071(9)
N5 0.0218(12) 0.0201(11) 0.0171(11) 0.0066(9) 0.0076(10) 0.0038(9)
N6 0.0221(12) 0.0183(11) 0.0183(12) 0.0055(9) 0.0079(10) 0.0037(9)
N7 0.0247(12) 0.0183(11) 0.0145(11) 0.0064(9) 0.0054(10) 0.0029(9)
N8 0.0183(11) 0.0164(10) 0.0198(12) 0.0060(9) 0.0095(9) 0.0049(8)
C1 0.0240(15) 0.0234(14) 0.0179(14) 0.0068(12) 0.0040(12) 0.0040(11)
C2 0.0237(14) 0.0227(14) 0.0233(15) 0.0095(12) 0.0083(12) 0.0046(11)
C3 0.0226(14) 0.0228(13) 0.0222(14) 0.0092(12) 0.0095(12) 0.0052(11)
C4 0.0231(14) 0.0209(13) 0.0210(14) 0.0109(11) 0.0094(11) 0.0086(11)
C5 0.0287(15) 0.0190(13) 0.0176(13) 0.0086(11) 0.0077(12) 0.0063(11)
C6 0.0248(14) 0.0184(12) 0.0152(13) 0.0077(11) 0.0035(11) 0.0049(10)
C7 0.0282(15) 0.0202(13) 0.0189(14) 0.0086(11) 0.0061(12) 0.0039(11)
C8 0.0237(14) 0.0224(14) 0.0207(14) 0.0115(12) 0.0037(12) -0.0007(11)
C9 0.0207(13) 0.0213(13) 0.0180(13) 0.0095(11) 0.0044(11) 0.0031(10)
C10 0.0209(13) 0.0229(13) 0.0154(13) 0.0081(11) 0.0012(11) 0.0021(10)
C11 0.0252(14) 0.0243(14) 0.0156(13) 0.0103(11) 0.0076(11) 0.0073(11)
C12 0.0217(14) 0.0269(14) 0.0205(14) 0.0110(12) 0.0072(12) 0.0065(11)
C13 0.0276(15) 0.0239(14) 0.0194(14) 0.0089(12) 0.0081(12) 0.0063(11)
C14 0.0247(14) 0.0171(12) 0.0151(13) 0.0061(10) 0.0066(11) 0.0031(10)
C15 0.0208(13) 0.0179(12) 0.0144(12) 0.0067(10) 0.0054(10) 0.0059(10)
C16 0.0282(15) 0.0168(12) 0.0131(12) 0.0046(10) 0.0062(11) 0.0054(11)
C17 0.0273(15) 0.0208(13) 0.0196(14) 0.0073(11) 0.0078(12) 0.0050(11)
C18 0.0233(14) 0.0233(14) 0.0242(15) 0.0106(12) 0.0088(12) 0.0070(11)
C19 0.0261(15) 0.0218(14) 0.0215(14) 0.0094(12) 0.0107(12) 0.0057(11)
C20 0.0276(15) 0.0249(14) 0.0200(14) 0.0088(12) 0.0082(12) 0.0069(12)
C21 0.0369(18) 0.0265(15) 0.0235(16) 0.0112(13) 0.0144(14) 0.0103(13)
C22 0.0328(17) 0.0291(16) 0.0291(17) 0.0132(14) 0.0170(14) 0.0134(13)
C23 0.037(2) 0.058(3) 0.035(2) 0.0222(19) 0.0199(18) 0.0181(18)
C24 0.041(2) 0.071(3) 0.043(2) 0.029(2) 0.027(2) 0.029(2)
C25 0.072(3) 0.055(3) 0.038(2) 0.028(2) 0.037(2) 0.033(2)
C26 0.061(3) 0.0345(19) 0.0274(19) 0.0150(16) 0.0183(19) 0.0149(18)
C27 0.040(2) 0.0256(16) 0.0284(18) 0.0084(14) 0.0150(16) 0.0041(14)
C28 0.0270(15) 0.0186(13) 0.0173(13) 0.0077(11) 0.0069(12) 0.0035(11)
C29 0.0266(15) 0.0242(14) 0.0190(14) 0.0078(12) 0.0082(12) 0.0080(11)
C30 0.0340(17) 0.0243(15) 0.0248(16) 0.0097(13) 0.0133(14) 0.0111(13)
C31 0.0324(17) 0.0236(14) 0.0202(15) 0.0081(12) 0.0093(13) 0.0036(12)
C32 0.0295(16) 0.0224(14) 0.0175(14) 0.0086(12) 0.0038(12) 0.0001(12)
C33 0.0252(14) 0.0250(14) 0.0224(14) 0.0136(12) 0.0068(12) 0.0066(11)
C34 0.0178(12) 0.0188(12) 0.0217(14) 0.0083(11) 0.0067(11) 0.0019(10)
C35 0.0186(13) 0.0249(14) 0.0171(13) 0.0084(11) 0.0029(11) 0.0023(11)
C36 0.0252(16) 0.0278(15) 0.0249(16) 0.0103(13) 0.0038(13) 0.0037(12)
C37 0.0197(14) 0.0354(17) 0.0370(19) 0.0171(15) 0.0117(14) 0.0060(13)
C38 0.0292(17) 0.0348(17) 0.0299(18) 0.0157(15) 0.0132(14) 0.0055(13)
C39 0.0274(16) 0.0284(15) 0.0274(16) 0.0146(14) 0.0087(13) 0.0026(12)
C40 0.0243(14) 0.0198(13) 0.0177(13) 0.0049(11) 0.0097(11) 0.0069(11)
C41 0.0383(19) 0.0336(17) 0.0266(17) 0.0147(15) 0.0166(15) 0.0052(14)
C42 0.042(2) 0.045(2) 0.0287(19) 0.0154(16) 0.0209(17) 0.0089(17)
C43 0.0347(19) 0.0391(19) 0.0278(18) 0.0052(15) 0.0150(16) 0.0146(15)
C44 0.040(2) 0.0229(15) 0.0279(18) 0.0063(13) 0.0077(15) 0.0099(14)
C45 0.0301(16) 0.0215(14) 0.0217(15) 0.0098(12) 0.0042(13) 0.0054(12)
C46 0.0279(15) 0.0235(14) 0.0203(15) 0.0090(12) 0.0069(12) 0.0038(12)
C47 0.0359(18) 0.0191(13) 0.0212(15) 0.0068(12) 0.0068(13) 0.0055(12)
C48 0.0274(15) 0.0215(13) 0.0166(14) 0.0076(11) 0.0041(12) 0.0030(11)
C49 0.0278(17) 0.0321(17) 0.0280(18) 0.0084(14) 0.0074(14) 0.0037(13)
C50 0.0335(19) 0.0344(19) 0.0283(19) -0.0035(15) 0.0106(16) 0.0066(15)
C51 0.040(2) 0.0250(17) 0.032(2) 0.0031(15) -0.0050(17) -0.0017(15)
C52 0.0260(17) 0.0293(17) 0.033(2) 0.0035(15) 0.0007(15) 0.0003(13)
C53 0.0300(17) 0.0203(14) 0.0265(16) 0.0056(12) 0.0078(14) 0.0057(12)
C54 0.0186(13) 0.0241(13) 0.0205(14) 0.0103(12) 0.0069(11) 0.0064(11)
C55 0.0215(14) 0.0265(15) 0.0194(14) 0.0092(12) 0.0057(12) 0.0015(11)
C56 0.0255(15) 0.0182(13) 0.0157(13) 0.0050(11) 0.0044(11) 0.0011(11)
C57 0.0188(13) 0.0212(13) 0.0168(13) 0.0094(11) 0.0052(11) 0.0021(10)
C58 0.0226(13) 0.0175(12) 0.0164(13) 0.0068(11) 0.0061(11) 0.0048(10)
C59 0.0227(14) 0.0205(13) 0.0184(13) 0.0099(11) 0.0073(11) 0.0045(10)
C60 0.0196(13) 0.0245(14) 0.0213(14) 0.0102(12) 0.0080(11) 0.0040(11)
C61 0.0214(13) 0.0232(13) 0.0188(13) 0.0096(11) 0.0084(11) 0.0039(11)
C62 0.0205(13) 0.0220(13) 0.0180(13) 0.0092(11) 0.0066(11) 0.0051(10)
C63 0.0216(13) 0.0193(12) 0.0182(13) 0.0070(11) 0.0082(11) 0.0072(10)
C64 0.0222(13) 0.0206(13) 0.0155(13) 0.0068(11) 0.0073(11) 0.0064(10)
C65 0.0339(16) 0.0174(13) 0.0158(13) 0.0048(11) 0.0104(12) 0.0032(11)
C66 0.0223(14) 0.0191(13) 0.0185(13) 0.0063(11) 0.0075(11) 0.0036(10)
C67 0.0187(13) 0.0209(13) 0.0153(12) 0.0081(11) 0.0041(10) 0.0016(10)
C68 0.0218(14) 0.0232(13) 0.0150(13) 0.0083(11) 0.0038(11) 0.0025(11)
C69 0.0198(13) 0.0207(13) 0.0172(13) 0.0080(11) 0.0043(11) -0.0005(10)
C70 0.0243(14) 0.0226(14) 0.0250(15) 0.0123(12) 0.0087(12) 0.0034(11)
C71 0.0222(14) 0.0249(14) 0.0236(15) 0.0114(12) 0.0099(12) 0.0076(11)
C72 0.0213(14) 0.0243(14) 0.0206(14) 0.0102(12) 0.0083(12) 0.0063(11)
C73 0.0300(16) 0.0207(13) 0.0232(15) 0.0092(12) 0.0116(13) 0.0075(11)
C74 0.0338(17) 0.0232(14) 0.0189(14) 0.0079(12) 0.0123(13) 0.0058(12)
C75 0.0319(16) 0.0215(14) 0.0176(14) 0.0071(11) 0.0101(12) 0.0055(12)
C76 0.050(2) 0.0279(16) 0.0237(16) 0.0106(14) 0.0192(16) 0.0111(15)
C77 0.060(3) 0.0279(17) 0.0271(18) 0.0085(15) 0.0234(18) 0.0107(16)
C78 0.056(3) 0.0300(18) 0.0217(17) 0.0099(14) 0.0102(17) 0.0070(16)
C79 0.041(2) 0.0280(16) 0.0276(18) 0.0097(14) 0.0111(16) -0.0001(14)
C80 0.0355(18) 0.0280(16) 0.0220(16) 0.0105(13) 0.0098(14) 0.0021(13)
C81 0.0187(13) 0.0205(13) 0.0156(13) 0.0060(11) 0.0072(11) 0.0056(10)
C82 0.0240(14) 0.0212(13) 0.0155(13) 0.0075(11) 0.0064(11) 0.0047(11)
C83 0.0343(17) 0.0189(13) 0.0183(14) 0.0073(11) 0.0068(13) 0.0028(12)
C84 0.0293(16) 0.0245(15) 0.0171(14) 0.0057(12) 0.0035(12) -0.0043(12)
C85 0.0244(15) 0.0345(17) 0.0217(15) 0.0142(14) 0.0043(13) 0.0055(13)
C86 0.0187(13) 0.0281(15) 0.0196(14) 0.0117(12) 0.0025(11) 0.0029(11)
C87 0.0305(16) 0.0217(13) 0.0223(15) 0.0107(12) 0.0126(13) 0.0062(11)
C88 0.0287(16) 0.0227(14) 0.0298(17) 0.0130(13) 0.0128(14) 0.0095(12)
C89 0.0311(17) 0.0255(16) 0.043(2) 0.0131(15) 0.0191(16) 0.0086(13)
C90 0.041(2) 0.0298(17) 0.041(2) 0.0092(15) 0.0272(18) 0.0078(15)
C91 0.040(2) 0.0277(16) 0.0302(18) 0.0091(14) 0.0218(16) 0.0048(14)
C92 0.0313(17) 0.0264(15) 0.0212(15) 0.0095(13) 0.0106(13) 0.0033(12)
C93 0.0215(14) 0.0232(13) 0.0183(14) 0.0082(11) 0.0064(11) 0.0041(11)
C94 0.0238(14) 0.0265(14) 0.0178(14) 0.0111(12) 0.0057(12) 0.0037(11)
C95 0.0245(15) 0.0235(14) 0.0288(16) 0.0131(13) 0.0090(13) 0.0054(11)
C96 0.0226(15) 0.0240(15) 0.0263(16) 0.0074(13) 0.0014(13) -0.0010(12)
C97 0.0275(16) 0.0275(15) 0.0210(15) 0.0079(13) 0.0055(13) 0.0001(12)
C98 0.0219(14) 0.0264(14) 0.0204(14) 0.0099(12) 0.0071(12) 0.0046(11)
C99 0.0267(15) 0.0242(14) 0.0289(16) 0.0138(13) 0.0112(13) 0.0067(12)
C100 0.0246(15) 0.0219(14) 0.0277(16) 0.0089(13) 0.0095(13) 0.0020(11)
C101 0.0199(14) 0.0301(15) 0.0231(15) 0.0127(13) 0.0034(12) 0.0048(12)
C102 0.0223(15) 0.0300(16) 0.0320(18) 0.0126(14) 0.0090(14) 0.0084(12)
C103 0.0222(15) 0.0323(17) 0.0241(16) 0.0071(14) 0.0037(13) 0.0017(12)
C104 0.0277(17) 0.045(2) 0.0257(18) 0.0151(16) 0.0009(15) 0.0039(15)
C105 0.0283(17) 0.045(2) 0.043(2) 0.0274(19) 0.0086(16) 0.0140(16)
C106 0.0288(17) 0.0312(17) 0.038(2) 0.0161(16) 0.0098(15) 0.0070(14)

loop_
_atom_type_symbol
_atom_type_description
_atom_type_scat_dispersion_real
_atom_type_scat_dispersion_imag
_atom_type_scat_source
C C 0.0033 0.0016 'International Tables Vol C Tables 4.2.6.8 and 6.1.1.4'
H H 0.0000 0.0000 'International Tables Vol C Tables 4.2.6.8 and 6.1.1.4'
N N 0.0061 0.0033 'International Tables Vol C Tables 4.2.6.8 and 6.1.1.4'
Cu Cu 0.3201 1.2651 'International Tables Vol C Tables 4.2.6.8 and 6.1.1.4'

loop_
_geom_angle_atom_site_label_1
_geom_angle_atom_site_label_2
_geom_angle_atom_site_label_3
_geom_angle
N4 Cu1 N3 96.78(11)
N4 Cu1 N2 168.59(11)
N3 Cu1 N2 91.12(11)
N4 Cu1 N1 90.96(11)
N3 Cu1 N1 168.64(11)
N2 Cu1 N1 82.50(12)
N7 Cu2 N5 168.52(11)
N7 Cu2 N6 90.65(11)
N5 Cu2 N6 82.47(11)
N7 Cu2 N8 97.70(11)
N5 Cu2 N8 90.71(11)
N6 Cu2 N8 167.19(12)
C1 N1 C4 109.9(3)
C1 N1 Cu1 114.3(2)
C4 N1 Cu1 130.2(2)
C19 N2 C16 109.5(3)
C19 N2 Cu1 115.1(2)
C16 N2 Cu1 131.4(2)
C14 N3 C11 107.4(3)
C14 N3 Cu1 125.3(2)
C11 N3 Cu1 122.8(2)
C9 N4 C6 107.0(2)
C9 N4 Cu1 123.5(2)
C6 N4 Cu1 125.1(2)
C72 N5 C69 108.4(3)
C72 N5 Cu2 115.4(2)
C69 N5 Cu2 131.1(2)
C54 N6 C57 109.4(3)
C54 N6 Cu2 114.8(2)
C57 N6 Cu2 130.9(2)
C59 N7 C62 106.8(3)
C59 N7 Cu2 126.0(2)
C62 N7 Cu2 122.0(2)
C64 N8 C67 107.8(2)
C64 N8 Cu2 123.6(2)
C67 N8 Cu2 125.2(2)
N1 C1 C2 109.9(3)
N1 C1 C19 112.9(3)
C2 C1 C19 136.9(3)
C3 C2 C1 106.6(3)
C3 C2 H2 126.7
C1 C2 H2 126.7
C2 C3 C20 124.5(3)
C2 C3 C4 106.9(3)
C20 C3 C4 128.2(3)
N1 C4 C5 120.6(3)
N1 C4 C3 106.4(3)
C5 C4 C3 133.0(3)
C4 C5 C6 121.2(3)
C4 C5 C28 120.3(3)
C6 C5 C28 118.5(3)
N4 C6 C5 125.7(3)
N4 C6 C7 108.4(3)
C5 C6 C7 125.8(3)
C8 C7 C6 107.5(3)
C8 C7 H7 126.3
C6 C7 H7 126.3
C7 C8 C9 107.5(3)
C7 C8 H8 126.3
C9 C8 H8 126.3
N4 C9 C10 124.1(3)
N4 C9 C8 109.6(3)
C10 C9 C8 126.3(3)
C11 C10 C9 123.8(3)
C11 C10 C34 116.7(3)
C9 C10 C34 119.4(3)
N3 C11 C10 123.6(3)
N3 C11 C12 108.9(3)
C10 C11 C12 127.5(3)
C13 C12 C11 106.9(3)
C13 C12 H12 126.5
C11 C12 H12 126.5
C12 C13 C14 108.1(3)
C12 C13 H13 126.0
C14 C13 H13 126.0
N3 C14 C13 108.7(3)
N3 C14 C15 126.6(3)
C13 C14 C15 124.6(3)
C16 C15 C14 121.2(3)
C16 C15 C40 122.3(3)
C14 C15 C40 116.5(3)
C15 C16 N2 120.9(3)
C15 C16 C17 132.3(3)
N2 C16 C17 106.6(3)
C18 C17 C46 124.1(3)
C18 C17 C16 106.7(3)
C46 C17 C16 129.2(3)
C17 C18 C19 107.0(3)
C17 C18 H18 126.5
C19 C18 H18 126.5
N2 C19 C18 110.0(3)
N2 C19 C1 112.7(3)
C18 C19 C1 137.2(3)
C21 C20 C3 175.6(4)
C20 C21 C22 177.3(4)
C27 C22 C23 119.0(3)
C27 C22 C21 120.3(3)
C23 C22 C21 120.7(4)
C22 C23 C24 120.7(4)
C22 C23 H23 119.7
C24 C23 H23 119.7
C25 C24 C23 119.7(4)
C25 C24 H24 120.1
C23 C24 H24 120.1
C24 C25 C26 120.8(4)
C24 C25 H25 119.6
C26 C25 H25 119.6
C27 C26 C25 118.6(4)
C27 C26 H26 120.7
C25 C26 H26 120.7
C26 C27 C22 121.2(4)
C26 C27 H27 119.4
C22 C27 H27 119.4
C29 C28 C33 118.9(3)
C29 C28 C5 120.4(3)
C33 C28 C5 120.7(3)
C28 C29 C30 120.3(3)
C28 C29 H29 119.8
C30 C29 H29 119.8
C31 C30 C29 120.2(3)
C31 C30 H30 119.9
C29 C30 H30 119.9
C32 C31 C30 119.9(3)
C32 C31 H31 120.1
C30 C31 H31 120.1
C31 C32 C33 120.5(3)
C31 C32 H32 119.8
C33 C32 H32 119.8
C28 C33 C32 120.1(3)
C28 C33 H33 119.9
C32 C33 H33 119.9
C39 C34 C35 119.6(3)
C39 C34 C10 121.5(3)
C35 C34 C10 118.9(3)
C36 C35 C34 119.2(3)
C36 C35 H35 120.4
C34 C35 H35 120.4
C37 C36 C35 121.1(3)
C37 C36 H36 119.4
C35 C36 H36 119.4
C36 C37 C38 119.8(3)
C36 C37 H37 120.1
C38 C37 H37 120.1
C37 C38 C39 119.7(3)
C37 C38 H38 120.2
C39 C38 H38 120.2
C34 C39 C38 120.5(3)
C34 C39 H39 119.8
C38 C39 H39 119.8
C45 C40 C41 119.2(3)
C45 C40 C15 120.4(3)
C41 C40 C15 120.4(3)
C42 C41 C40 120.6(3)
C42 C41 H41 119.7
C40 C41 H41 119.7
C41 C42 C43 120.2(3)
C41 C42 H42 119.9
C43 C42 H42 119.9
C44 C43 C42 119.6(3)
C44 C43 H43 120.2
C42 C43 H43 120.2
C43 C44 C45 121.3(3)
C43 C44 H44 119.4
C45 C44 H44 119.4
C44 C45 C40 119.0(3)
C44 C45 H45 120.5
C40 C45 H45 120.5
C47 C46 C17 172.7(4)
C46 C47 C48 178.7(4)
C53 C48 C49 118.4(3)
C53 C48 C47 119.8(3)
C49 C48 C47 121.8(3)
C50 C49 C48 120.6(4)
C50 C49 H49 119.7
C48 C49 H49 119.7
C49 C50 C51 119.9(4)
C49 C50 H50 120.0
C51 C50 H50 120.0
C52 C51 C50 120.4(4)
C52 C51 H51 119.8
C50 C51 H51 119.8
C51 C52 C53 119.5(4)
C51 C52 H52 120.2
C53 C52 H52 120.2
C52 C53 C48 121.2(3)
C52 C53 H53 119.4
C48 C53 H53 119.4
N6 C54 C55 110.0(3)
N6 C54 C72 112.7(3)
C55 C54 C72 137.1(3)
C54 C55 C56 106.0(3)
C54 C55 H55 127.0
C56 C55 H55 127.0
C55 C56 C73 123.6(3)
C55 C56 C57 107.4(3)
C73 C56 C57 128.8(3)
N6 C57 C58 120.7(3)
N6 C57 C56 107.1(3)
C58 C57 C56 132.1(3)
C57 C58 C59 120.9(3)
C57 C58 C81 121.5(3)
C59 C58 C81 117.4(3)
N7 C59 C58 125.9(3)
N7 C59 C60 109.0(3)
C58 C59 C60 125.1(3)
C61 C60 C59 107.4(3)
C61 C60 H60 126.3
C59 C60 H60 126.3
C60 C61 C62 107.8(3)
C60 C61 H61 126.1
C62 C61 H61 126.1
N7 C62 C63 124.7(3)
N7 C62 C61 109.0(3)
C63 C62 C61 126.2(3)
C64 C63 C62 124.1(3)
C64 C63 C87 118.2(3)
C62 C63 C87 117.6(3)
N8 C64 C63 123.8(3)
N8 C64 C65 109.0(3)
C63 C64 C65 127.2(3)
C66 C65 C64 107.7(3)
C66 C65 H65 126.1
C64 C65 H65 126.1
C65 C66 C67 107.7(3)
C65 C66 H66 126.1
C67 C66 H66 126.1
N8 C67 C68 125.7(3)
N8 C67 C66 107.7(3)
C68 C67 C66 126.5(3)
C69 C68 C67 121.8(3)
C69 C68 C93 119.2(3)
C67 C68 C93 118.8(3)
N5 C69 C68 120.9(3)
N5 C69 C70 107.9(3)
C68 C69 C70 131.2(3)
C71 C70 C99 124.6(3)
C71 C70 C69 106.9(3)
C99 C70 C69 126.8(3)
C70 C71 C72 106.7(3)
C70 C71 H71 126.7
C72 C71 H71 126.7
N5 C72 C71 110.1(3)
N5 C72 C54 111.7(3)
C71 C72 C54 138.1(3)
C74 C73 C56 177.8(4)
C73 C74 C75 177.2(3)
C80 C75 C76 119.5(3)
C80 C75 C74 120.7(3)
C76 C75 C74 119.8(3)
C77 C76 C75 119.6(4)
C77 C76 H76 120.2
C75 C76 H76 120.2
C78 C77 C76 121.1(4)
C78 C77 H77 119.5
C76 C77 H77 119.5
C77 C78 C79 119.8(4)
C77 C78 H78 120.1
C79 C78 H78 120.1
C80 C79 C78 120.2(4)
C80 C79 H79 119.9
C78 C79 H79 119.9
C79 C80 C75 119.8(4)
C79 C80 H80 120.1
C75 C80 H80 120.1
C86 C81 C82 118.5(3)
C86 C81 C58 123.2(3)
C82 C81 C58 118.3(3)
C83 C82 C81 120.9(3)
C83 C82 H82 119.6
C81 C82 H82 119.6
C82 C83 C84 120.2(3)
C82 C83 H83 119.9
C84 C83 H83 119.9
C85 C84 C83 119.0(3)
C85 C84 H84 120.5
C83 C84 H84 120.5
C84 C85 C86 120.7(3)
C84 C85 H85 119.6
C86 C85 H85 119.6
C81 C86 C85 120.6(3)
C81 C86 H86 119.7
C85 C86 H86 119.7
C92 C87 C88 118.4(3)
C92 C87 C63 119.9(3)
C88 C87 C63 121.7(3)
C89 C88 C87 120.2(3)
C89 C88 H88 119.9
C87 C88 H88 119.9
C90 C89 C88 120.7(4)
C90 C89 H89 119.6
C88 C89 H89 119.6
C89 C90 C91 119.7(4)
C89 C90 H90 120.2
C91 C90 H90 120.2
C92 C91 C90 119.6(4)
C92 C91 H91 120.2
C90 C91 H91 120.2
C91 C92 C87 121.3(4)
C91 C92 H92 119.4
C87 C92 H92 119.4
C94 C93 C98 118.2(3)
C94 C93 C68 120.1(3)
C98 C93 C68 121.8(3)
C95 C94 C93 122.1(3)
C95 C94 H94 119.0
C93 C94 H94 119.0
C96 C95 C94 118.8(3)
C96 C95 H95 120.6
C94 C95 H95 120.6
C95 C96 C97 120.8(3)
C95 C96 H96 119.6
C97 C96 H96 119.6
C96 C97 C98 119.7(3)
C96 C97 H97 120.2
C98 C97 H97 120.2
C97 C98 C93 120.3(3)
C97 C98 H98 119.9
C93 C98 H98 119.8
C100 C99 C70 173.0(3)
C99 C100 C101 177.4(4)
C106 C101 C102 119.9(3)
C106 C101 C100 120.4(3)
C102 C101 C100 119.6(3)
C103 C102 C101 119.0(3)
C103 C102 H102 120.5
C101 C102 H102 120.5
C104 C103 C102 120.8(3)
C104 C103 H103 119.6
C102 C103 H103 119.6
C103 C104 C105 120.7(3)
C103 C104 H104 119.6
C105 C104 H104 119.6
C104 C105 C106 119.5(4)
C104 C105 H105 120.3
C106 C105 H105 120.3
C101 C106 C105 120.1(3)
C101 C106 H106 120.0
C105 C106 H106 120.0

loop_
_geom_bond_atom_site_label_1
_geom_bond_atom_site_label_2
_geom_bond_distance
Cu1 N4 1.893(3)
Cu1 N3 1.899(3)
Cu1 N2 1.902(3)
Cu1 N1 1.907(3)
Cu2 N7 1.890(3)
Cu2 N5 1.891(3)
Cu2 N6 1.902(3)
Cu2 N8 1.911(3)
N1 C1 1.352(4)
N1 C4 1.384(4)
N2 C19 1.337(4)
N2 C16 1.390(4)
N3 C14 1.378(4)
N3 C11 1.393(4)
N4 C9 1.366(4)
N4 C6 1.395(4)
N5 C72 1.371(4)
N5 C69 1.378(4)
N6 C54 1.368(4)
N6 C57 1.373(4)
N7 C59 1.375(4)
N7 C62 1.397(4)
N8 C64 1.372(4)
N8 C67 1.384(4)
C1 C2 1.414(5)
C1 C19 1.441(4)
C2 C3 1.408(4)
C2 H2 0.9500
C3 C20 1.422(5)
C3 C4 1.464(4)
C4 C5 1.397(4)
C5 C6 1.420(5)
C5 C28 1.488(4)
C6 C7 1.441(4)
C7 C8 1.355(5)
C7 H7 0.9500
C8 C9 1.436(4)
C8 H8 0.9500
C9 C10 1.414(5)
C10 C11 1.411(4)
C10 C34 1.501(4)
C11 C12 1.437(5)
C12 C13 1.369(4)
C12 H12 0.9500
C13 C14 1.435(5)
C13 H13 0.9500
C14 C15 1.440(4)
C15 C16 1.384(4)
C15 C40 1.473(4)
C16 C17 1.456(4)
C17 C18 1.394(5)
C17 C46 1.416(4)
C18 C19 1.415(4)
C18 H18 0.9500
C20 C21 1.205(5)
C21 C22 1.423(5)
C22 C27 1.399(5)
C22 C23 1.400(5)
C23 C24 1.403(6)
C23 H23 0.9500
C24 C25 1.374(7)
C24 H24 0.9500
C25 C26 1.424(7)
C25 H25 0.9500
C26 C27 1.392(5)
C26 H26 0.9500
C27 H27 0.9500
C28 C29 1.394(5)
C28 C33 1.399(4)
C29 C30 1.399(4)
C29 H29 0.9500
C30 C31 1.386(5)
C30 H30 0.9500
C31 C32 1.378(5)
C31 H31 0.9500
C32 C33 1.399(5)
C32 H32 0.9500
C33 H33 0.9500
C34 C39 1.379(4)
C34 C35 1.404(4)
C35 C36 1.397(5)
C35 H35 0.9500
C36 C37 1.371(5)
C36 H36 0.9500
C37 C38 1.394(5)
C37 H37 0.9500
C38 C39 1.403(5)
C38 H38 0.9500
C39 H39 0.9500
C40 C45 1.404(4)
C40 C41 1.406(4)
C41 C42 1.384(5)
C41 H41 0.9500
C42 C43 1.392(6)
C42 H42 0.9500
C43 C44 1.380(6)
C43 H43 0.9500
C44 C45 1.404(5)
C44 H44 0.9500
C45 H45 0.9500
C46 C47 1.212(4)
C47 C48 1.426(4)
C48 C53 1.399(5)
C48 C49 1.404(5)
C49 C50 1.377(5)
C49 H49 0.9500
C50 C51 1.405(6)
C50 H50 0.9500
C51 C52 1.375(6)
C51 H51 0.9500
C52 C53 1.392(5)
C52 H52 0.9500
C53 H53 0.9500
C54 C55 1.407(4)
C54 C72 1.431(4)
C55 C56 1.415(4)
C55 H55 0.9500
C56 C73 1.418(4)
C56 C57 1.447(4)
C57 C58 1.395(4)
C58 C59 1.433(4)
C58 C81 1.489(4)
C59 C60 1.456(4)
C60 C61 1.351(4)
C60 H60 0.9500
C61 C62 1.438(4)
C61 H61 0.9500
C62 C63 1.423(4)
C63 C64 1.415(4)
C63 C87 1.472(4)
C64 C65 1.420(4)
C65 C66 1.357(5)
C65 H65 0.9500
C66 C67 1.438(4)
C66 H66 0.9500
C67 C68 1.414(4)
C68 C69 1.389(4)
C68 C93 1.485(4)
C69 C70 1.452(5)
C70 C71 1.401(4)
C70 C99 1.424(5)
C71 C72 1.414(4)
C71 H71 0.9500
C73 C74 1.213(4)
C74 C75 1.425(4)
C75 C80 1.402(5)
C75 C76 1.407(5)
C76 C77 1.394(5)
C76 H76 0.9500
C77 C78 1.373(6)
C77 H77 0.9500
C78 C79 1.400(6)
C78 H78 0.9500
C79 C80 1.400(5)
C79 H79 0.9500
C80 H80 0.9500
C81 C86 1.394(4)
C81 C82 1.410(4)
C82 C83 1.388(4)
C82 H82 0.9500
C83 C84 1.409(5)
C83 H83 0.9500
C84 C85 1.386(5)
C84 H84 0.9500
C85 C86 1.401(4)
C85 H85 0.9500
C86 H86 0.9500
C87 C92 1.403(5)
C87 C88 1.414(5)
C88 C89 1.396(5)
C88 H88 0.9500
C89 C90 1.392(6)
C89 H89 0.9500
C90 C91 1.405(6)
C90 H90 0.9500
C91 C92 1.396(5)
C91 H91 0.9500
C92 H92 0.9500
C93 C94 1.392(4)
C93 C98 1.415(4)
C94 C95 1.392(4)
C94 H94 0.9500
C95 C96 1.391(5)
C95 H95 0.9500
C96 C97 1.395(5)
C96 H96 0.9500
C97 C98 1.397(4)
C97 H97 0.9500
C98 H98 0.9500
C99 C100 1.210(5)
C100 C101 1.432(5)
C101 C106 1.389(5)
C101 C102 1.411(5)
C102 C103 1.403(5)
C102 H102 0.9500
C103 C104 1.362(6)
C103 H103 0.9500
C104 C105 1.398(6)
C104 H104 0.9500
C105 C106 1.400(5)
C105 H105 0.9500
C106 H106 0.9500

loop_
_geom_torsion_atom_site_label_1
_geom_torsion_atom_site_label_2
_geom_torsion_atom_site_label_3
_geom_torsion_atom_site_label_4
_geom_torsion
N4 Cu1 N3 C14 -164.6(2)
N2 Cu1 N3 C14 7.1(3)
N1 Cu1 N3 C14 62.8(6)
N4 Cu1 N3 C11 -11.8(2)
N2 Cu1 N3 C11 160.0(2)
N1 Cu1 N3 C11 -144.4(5)
N3 Cu1 N4 C9 -9.4(2)
N2 Cu1 N4 C9 -142.9(5)
N1 Cu1 N4 C9 162.3(2)
N3 Cu1 N4 C6 -163.0(2)
N2 Cu1 N4 C6 63.5(7)
N1 Cu1 N4 C6 8.7(2)
N7 Cu2 N5 C72 -60.9(6)
N6 Cu2 N5 C72 -7.2(2)
N8 Cu2 N5 C72 161.9(2)
N7 Cu2 N5 C69 147.8(5)
N6 Cu2 N5 C69 -158.5(3)
N8 Cu2 N5 C69 10.6(3)
N5 Cu2 N7 C59 59.8(7)
N6 Cu2 N7 C59 6.8(2)
N8 Cu2 N7 C59 -163.4(2)
N5 Cu2 N7 C62 -149.1(5)
N6 Cu2 N7 C62 158.0(2)
N8 Cu2 N7 C62 -12.3(2)
C4 N1 C1 C2 -4.7(4)
Cu1 N1 C1 C2 -161.3(2)
C4 N1 C1 C19 170.0(3)
Cu1 N1 C1 C19 13.4(3)
N1 C1 C2 C3 4.4(4)
C19 C1 C2 C3 -168.4(4)
C1 C2 C3 C20 171.9(3)
C1 C2 C3 C4 -2.5(4)
C1 N1 C4 C5 -176.6(3)
Cu1 N1 C4 C5 -24.9(4)
C1 N1 C4 C3 3.0(3)
Cu1 N1 C4 C3 154.7(2)
C2 C3 C4 N1 -0.3(3)
C20 C3 C4 N1 -174.4(3)
C2 C3 C4 C5 179.3(3)
C20 C3 C4 C5 5.2(6)
N1 C4 C5 C6 8.4(4)
C3 C4 C5 C6 -171.1(3)
N1 C4 C5 C28 -171.2(3)
C3 C4 C5 C28 9.3(5)
C9 N4 C6 C5 178.3(3)
Cu1 N4 C6 C5 -24.6(4)
C9 N4 C6 C7 -0.4(3)
Cu1 N4 C6 C7 156.8(2)
C4 C5 C6 N4 16.3(5)
C28 C5 C6 N4 -164.1(3)
C4 C5 C6 C7 -165.3(3)
C28 C5 C6 C7 14.4(4)
N4 C6 C7 C8 0.0(3)
C5 C6 C7 C8 -178.7(3)
C6 C7 C8 C9 0.4(3)
C6 N4 C9 C10 -179.8(3)
Cu1 N4 C9 C10 22.6(4)
C6 N4 C9 C8 0.6(3)
Cu1 N4 C9 C8 -157.0(2)
C7 C8 C9 N4 -0.6(4)
C7 C8 C9 C10 179.8(3)
N4 C9 C10 C11 -13.7(5)
C8 C9 C10 C11 165.8(3)
N4 C9 C10 C34 162.4(3)
C8 C9 C10 C34 -18.1(5)
C14 N3 C11 C10 179.5(3)
Cu1 N3 C11 C10 22.5(4)
C14 N3 C11 C12 -1.2(3)
Cu1 N3 C11 C12 -158.2(2)
C9 C10 C11 N3 -10.7(5)
C34 C10 C11 N3 173.2(3)
C9 C10 C11 C12 170.2(3)
C34 C10 C11 C12 -6.0(5)
N3 C11 C12 C13 0.4(3)
C10 C11 C12 C13 179.7(3)
C11 C12 C13 C14 0.5(4)
C11 N3 C14 C13 1.5(3)
Cu1 N3 C14 C13 157.8(2)
C11 N3 C14 C15 -176.3(3)
Cu1 N3 C14 C15 -20.0(4)
C12 C13 C14 N3 -1.2(4)
C12 C13 C14 C15 176.6(3)
N3 C14 C15 C16 15.0(5)
C13 C14 C15 C16 -162.4(3)
N3 C14 C15 C40 -165.3(3)
C13 C14 C15 C40 17.3(4)
C14 C15 C16 N2 3.3(4)
C40 C15 C16 N2 -176.4(3)
C14 C15 C16 C17 -171.9(3)
C40 C15 C16 C17 8.3(5)
C19 N2 C16 C15 -172.4(3)
Cu1 N2 C16 C15 -16.3(4)
C19 N2 C16 C17 4.0(3)
Cu1 N2 C16 C17 160.1(2)
C15 C16 C17 C18 172.8(3)
N2 C16 C17 C18 -3.0(3)
C15 C16 C17 C46 -5.6(6)
N2 C16 C17 C46 178.7(3)
C46 C17 C18 C19 179.4(3)
C16 C17 C18 C19 0.9(3)
C16 N2 C19 C18 -3.5(4)
Cu1 N2 C19 C18 -163.9(2)
C16 N2 C19 C1 174.1(3)
Cu1 N2 C19 C1 13.7(3)
C17 C18 C19 N2 1.5(4)
C17 C18 C19 C1 -175.2(4)
N1 C1 C19 N2 -17.6(4)
C2 C1 C19 N2 155.2(4)
N1 C1 C19 C18 159.1(4)
C2 C1 C19 C18 -28.1(7)
C27 C22 C23 C24 0.7(6)
C21 C22 C23 C24 -179.8(4)
C22 C23 C24 C25 -1.3(7)
C23 C24 C25 C26 1.6(7)
C24 C25 C26 C27 -1.5(6)
C25 C26 C27 C22 1.0(6)
C23 C22 C27 C26 -0.6(6)
C21 C22 C27 C26 180.0(3)
C4 C5 C28 C29 52.4(4)
C6 C5 C28 C29 -127.2(3)
C4 C5 C28 C33 -126.2(3)
C6 C5 C28 C33 54.2(4)
C33 C28 C29 C30 -0.2(5)
C5 C28 C29 C30 -178.8(3)
C28 C29 C30 C31 1.0(5)
C29 C30 C31 C32 -1.1(5)
C30 C31 C32 C33 0.3(5)
C29 C28 C33 C32 -0.6(5)
C5 C28 C33 C32 178.0(3)
C31 C32 C33 C28 0.5(5)
C11 C10 C34 C39 -57.2(4)
C9 C10 C34 C39 126.5(3)
C11 C10 C34 C35 121.5(3)
C9 C10 C34 C35 -54.8(4)
C39 C34 C35 C36 2.4(5)
C10 C34 C35 C36 -176.3(3)
C34 C35 C36 C37 -2.1(5)
C35 C36 C37 C38 0.9(5)
C36 C37 C38 C39 -0.1(5)
C35 C34 C39 C38 -1.6(5)
C10 C34 C39 C38 177.1(3)
C37 C38 C39 C34 0.4(5)
C16 C15 C40 C45 62.1(4)
C14 C15 C40 C45 -117.7(3)
C16 C15 C40 C41 -118.2(4)
C14 C15 C40 C41 62.0(4)
C45 C40 C41 C42 0.3(6)
C15 C40 C41 C42 -179.3(3)
C40 C41 C42 C43 0.6(6)
C41 C42 C43 C44 -0.2(6)
C42 C43 C44 C45 -1.1(6)
C43 C44 C45 C40 2.1(6)
C41 C40 C45 C44 -1.7(5)
C15 C40 C45 C44 178.0(3)
C53 C48 C49 C50 0.5(6)
C47 C48 C49 C50 -179.0(4)
C48 C49 C50 C51 0.0(7)
C49 C50 C51 C52 -0.9(7)
C50 C51 C52 C53 1.3(7)
C51 C52 C53 C48 -0.8(6)
C49 C48 C53 C52 -0.1(5)
C47 C48 C53 C52 179.4(3)
C57 N6 C54 C55 -3.6(4)
Cu2 N6 C54 C55 -161.6(2)
C57 N6 C54 C72 171.6(3)
Cu2 N6 C54 C72 13.5(3)
N6 C54 C55 C56 3.9(4)
C72 C54 C55 C56 -169.5(4)
C54 C55 C56 C73 171.9(3)
C54 C55 C56 C57 -2.7(3)
C54 N6 C57 C58 -176.3(3)
Cu2 N6 C57 C58 -23.0(4)
C54 N6 C57 C56 1.8(3)
Cu2 N6 C57 C56 155.1(2)
C55 C56 C57 N6 0.7(3)
C73 C56 C57 N6 -173.6(3)
C55 C56 C57 C58 178.4(3)
C73 C56 C57 C58 4.2(5)
N6 C57 C58 C59 7.1(4)
C56 C57 C58 C59 -170.4(3)
N6 C57 C58 C81 -167.7(3)
C56 C57 C58 C81 14.8(5)
C62 N7 C59 C58 -176.1(3)
Cu2 N7 C59 C58 -21.4(4)
C62 N7 C59 C60 2.1(3)
Cu2 N7 C59 C60 156.8(2)
C57 C58 C59 N7 15.0(5)
C81 C58 C59 N7 -170.1(3)
C57 C58 C59 C60 -163.0(3)
C81 C58 C59 C60 12.0(4)
N7 C59 C60 C61 -2.1(3)
C58 C59 C60 C61 176.2(3)
C59 C60 C61 C62 1.2(3)
C59 N7 C62 C63 175.7(3)
Cu2 N7 C62 C63 19.8(4)
C59 N7 C62 C61 -1.4(3)
Cu2 N7 C62 C61 -157.3(2)
C60 C61 C62 N7 0.1(3)
C60 C61 C62 C63 -176.9(3)
N7 C62 C63 C64 -7.3(5)
C61 C62 C63 C64 169.3(3)
N7 C62 C63 C87 177.0(3)
C61 C62 C63 C87 -6.5(5)
C67 N8 C64 C63 178.1(3)
Cu2 N8 C64 C63 18.1(4)
C67 N8 C64 C65 -1.0(3)
Cu2 N8 C64 C65 -161.0(2)
C62 C63 C64 N8 -13.3(5)
C87 C63 C64 N8 162.4(3)
C62 C63 C64 C65 165.6(3)
C87 C63 C64 C65 -18.7(5)
N8 C64 C65 C66 0.6(4)
C63 C64 C65 C66 -178.4(3)
C64 C65 C66 C67 0.0(4)
C64 N8 C67 C68 178.0(3)
Cu2 N8 C67 C68 -22.4(4)
C64 N8 C67 C66 1.0(3)
Cu2 N8 C67 C66 160.6(2)
C65 C66 C67 N8 -0.6(3)
C65 C66 C67 C68 -177.6(3)
N8 C67 C68 C69 12.2(5)
C66 C67 C68 C69 -171.3(3)
N8 C67 C68 C93 -172.2(3)
C66 C67 C68 C93 4.3(5)
C72 N5 C69 C68 -174.0(3)
Cu2 N5 C69 C68 -21.2(4)
C72 N5 C69 C70 2.8(3)
Cu2 N5 C69 C70 155.6(2)
C67 C68 C69 N5 9.5(5)
C93 C68 C69 N5 -166.0(3)
C67 C68 C69 C70 -166.5(3)
C93 C68 C69 C70 18.0(5)
N5 C69 C70 C71 -1.1(3)
C68 C69 C70 C71 175.3(3)
N5 C69 C70 C99 -166.5(3)
C68 C69 C70 C99 9.8(5)
C99 C70 C71 C72 164.9(3)
C69 C70 C71 C72 -1.0(3)
C69 N5 C72 C71 -3.5(3)
Cu2 N5 C72 C71 -161.1(2)
C69 N5 C72 C54 173.8(3)
Cu2 N5 C72 C54 16.2(3)
C70 C71 C72 N5 2.8(4)
C70 C71 C72 C54 -173.4(4)
N6 C54 C72 N5 -18.9(4)
C55 C54 C72 N5 154.4(4)
N6 C54 C72 C71 157.3(4)
C55 C54 C72 C71 -29.5(7)
C80 C75 C76 C77 0.0(5)
C74 C75 C76 C77 179.3(3)
C75 C76 C77 C78 0.6(5)
C76 C77 C78 C79 -0.2(6)
C77 C78 C79 C80 -0.8(5)
C78 C79 C80 C75 1.4(5)
C76 C75 C80 C79 -1.0(5)
C74 C75 C80 C79 179.7(3)
C57 C58 C81 C86 -138.0(3)
C59 C58 C81 C86 47.0(4)
C57 C58 C81 C82 45.1(4)
C59 C58 C81 C82 -129.9(3)
C86 C81 C82 C83 -1.4(4)
C58 C81 C82 C83 175.6(3)
C81 C82 C83 C84 -0.3(5)
C82 C83 C84 C85 2.3(5)
C83 C84 C85 C86 -2.6(5)
C82 C81 C86 C85 1.1(5)
C58 C81 C86 C85 -175.8(3)
C84 C85 C86 C81 0.9(5)
C64 C63 C87 C92 -51.1(4)
C62 C63 C87 C92 125.0(3)
C64 C63 C87 C88 130.4(3)
C62 C63 C87 C88 -53.6(4)
C92 C87 C88 C89 -1.0(5)
C63 C87 C88 C89 177.6(3)
C87 C88 C89 C90 -1.2(5)
C88 C89 C90 C91 2.5(5)
C89 C90 C91 C92 -1.5(5)
C90 C91 C92 C87 -0.8(5)
C88 C87 C92 C91 2.0(5)
C63 C87 C92 C91 -176.6(3)
C69 C68 C93 C94 55.4(4)
C67 C68 C93 C94 -120.2(3)
C69 C68 C93 C98 -124.7(3)
C67 C68 C93 C98 59.6(4)
C98 C93 C94 C95 -1.7(5)
C68 C93 C94 C95 178.2(3)
C93 C94 C95 C96 1.3(5)
C94 C95 C96 C97 1.4(5)
C95 C96 C97 C98 -3.6(6)
C96 C97 C98 C93 3.2(5)
C94 C93 C98 C97 -0.6(5)
C68 C93 C98 C97 179.5(3)
C106 C101 C102 C103 1.0(6)
C100 C101 C102 C103 178.7(3)
C101 C102 C103 C104 -2.2(6)
C102 C103 C104 C105 1.6(6)
C103 C104 C105 C106 0.2(7)
C102 C101 C106 C105 0.7(6)
C100 C101 C106 C105 -176.9(4)
C104 C105 C106 C101 -1.3(6)

loop_
_platon_squeeze_void_nr
_platon_squeeze_void_average_x
_platon_squeeze_void_average_y
_platon_squeeze_void_average_z
_platon_squeeze_void_volume
_platon_squeeze_void_count_electrons
_platon_squeeze_void_content
1 0.000 0.500 0.500 607 168 ' '
2 0.500 0.256 0.088 8 2 ' '
3 0.500 0.744 0.911 8 2 ' '
